data_4505976
loop_
_publ_author_name
'Cai, Song-Liang'
'Zheng, Sheng-Run'
'Wen, Zhen-Zhen'
'Fan, Jun'
'Zhang, Wei-Guang'

_publ_section_title
;
 Assembly of Chiral/Achiral Coordination Polymers Based on
 2-(Pyridine-3-yl)-1H-4,5-imidazoledicarboxylic Acid: Chirality Transfer
 between Chiral Two-Dimensional Networks Containing Helical Chains
;
_journal_issue 5
_journal_name_full 'Crystal Growth &amp; Design'
_journal_page_first 2355
_journal_paper_doi 10.1021/cg3000203
_journal_volume 12
_journal_year 2012
_chemical_formula_sum 'C10 H7 Ca N3 O5'
_chemical_formula_weight 289.27
_chemical_name_systematic
; 
 ? 
;
_space_group_IT_number 19
_symmetry_cell_setting orthorhombic
_symmetry_space_group_name_Hall 'P 2ac 2ab'
_symmetry_space_group_name_H-M 'P 21 21 21'
_atom_sites_solution_hydrogens geom
_atom_sites_solution_primary direct
_atom_sites_solution_secondary difmap
_audit_creation_method SHELXL-97
_cell_angle_alpha 90.00
_cell_angle_beta 90.00
_cell_angle_gamma 90.00
_cell_formula_units_Z 4
_cell_length_a 6.7642(10)
_cell_length_b 9.5430(14)
_cell_length_c 16.524(2)
_cell_measurement_reflns_used 2675
_cell_measurement_temperature 298(2)
_cell_measurement_theta_max 27.76
_cell_measurement_theta_min 2.47
_cell_volume 1066.6(3)
_computing_cell_refinement 'Bruker SAINT'
_computing_data_collection 'Bruker APEX2'
_computing_data_reduction 'Bruker SAINT'
_computing_structure_refinement 'SHELXL-97 (Sheldrick, 2008)'
_computing_structure_solution 'SHELXS-97 (Sheldrick, 2008)'
_diffrn_ambient_temperature 298(2)
_diffrn_measured_fraction_theta_full 0.994
_diffrn_measured_fraction_theta_max 0.994
_diffrn_measurement_device_type 'Bruker APEX-II CCD'
_diffrn_measurement_method '\f and \w scans'
_diffrn_radiation_monochromator graphite
_diffrn_radiation_source 'fine-focus sealed tube'
_diffrn_radiation_type MoK\a
_diffrn_radiation_wavelength 0.71073
_diffrn_reflns_av_R_equivalents 0.0370
_diffrn_reflns_av_sigmaI/netI 0.0447
_diffrn_reflns_limit_h_max 7
_diffrn_reflns_limit_h_min -8
_diffrn_reflns_limit_k_max 11
_diffrn_reflns_limit_k_min -12
_diffrn_reflns_limit_l_max 19
_diffrn_reflns_limit_l_min -21
_diffrn_reflns_number 6336
_diffrn_reflns_theta_full 26.98
_diffrn_reflns_theta_max 26.98
_diffrn_reflns_theta_min 2.46
_exptl_absorpt_coefficient_mu 0.612
_exptl_absorpt_correction_T_max 0.8378
_exptl_absorpt_correction_T_min 0.8144
_exptl_absorpt_correction_type multi-scan
_exptl_crystal_colour 'pale yellow'
_exptl_crystal_density_diffrn 1.801
_exptl_crystal_density_method 'not measured'
_exptl_crystal_description BLOCK
_exptl_crystal_F_000 592
_exptl_crystal_size_max 0.35
_exptl_crystal_size_mid 0.32
_exptl_crystal_size_min 0.30
_refine_diff_density_max 0.218
_refine_diff_density_min -0.270
_refine_diff_density_rms 0.054
_refine_ls_abs_structure_details 'Flack H D (1983), Acta Cryst. A39, 876-881'
_refine_ls_abs_structure_Flack 0.03(4)
_refine_ls_extinction_method none
_refine_ls_goodness_of_fit_ref 1.048
_refine_ls_hydrogen_treatment constr
_refine_ls_matrix_type full
_refine_ls_number_parameters 172
_refine_ls_number_reflns 2312
_refine_ls_number_restraints 0
_refine_ls_restrained_S_all 1.048
_refine_ls_R_factor_all 0.0377
_refine_ls_R_factor_gt 0.0336
_refine_ls_shift/su_max 0.000
_refine_ls_shift/su_mean 0.000
_refine_ls_structure_factor_coef Fsqd
_refine_ls_weighting_details 'calc w=1/[\s^2^(Fo^2^)+(0.0411P)^2^+0.0884P] where P=(Fo^2^+2Fc^2^)/3'
_refine_ls_weighting_scheme calc
_refine_ls_wR_factor_gt 0.0787
_refine_ls_wR_factor_ref 0.0813
_reflns_number_gt 2124
_reflns_number_total 2312
_reflns_threshold_expression >2sigma(I)
_cod_data_source_file cg3000203_si_001.cif
_cod_data_source_block CaM
_cod_depositor_comments
;
The following automatic conversions were performed:

'_symmetry_cell_setting' value 'Orthorhombic' changed to
'orthorhombic' according to
/home/saulius/struct/CIF-dictionaries/cif_core.dic dictionary named
'cif_core.dic' version 2.4.1 from 2010-06-29.

Automatic conversion script
Id: cif_fix_values 1715 2011-07-08 13:25:40Z adriana 
;
_cod_original_sg_symbol_H-M 'P2(1)2(1)2(1) '
_cod_database_code 4505976

loop_
_symmetry_equiv_pos_as_xyz
'x, y, z'
'-x+1/2, -y, z+1/2'
'-x, y+1/2, -z+1/2'
'x+1/2, -y+1/2, -z'

loop_
_atom_site_label
_atom_site_type_symbol
_atom_site_fract_x
_atom_site_fract_y
_atom_site_fract_z
_atom_site_U_iso_or_equiv
_atom_site_adp_type
_atom_site_occupancy
_atom_site_symmetry_multiplicity
_atom_site_calc_flag
_atom_site_refinement_flags
Ca1 Ca 0.23464(7) 1.12706(5) -0.16623(3) 0.01924(13) Uani 1 1 d .
O3 O 0.6746(3) 1.1459(2) 0.19917(10) 0.0278(4) Uani 1 1 d .
O4 O 0.5580(2) 0.9713(2) 0.27446(10) 0.0280(4) Uani 1 1 d .
O1W O 0.5819(3) 1.1096(2) -0.17368(12) 0.0452(6) Uani 1 1 d .
O2 O 0.4734(3) 1.32844(18) 0.06874(9) 0.0273(4) Uani 1 1 d .
O1 O 0.3889(3) 1.1949(2) -0.03594(10) 0.0343(5) Uani 1 1 d .
C5 C 0.0944(3) 0.9476(3) 0.12499(13) 0.0191(5) Uani 1 1 d .
C6 C -0.0802(3) 0.8592(3) 0.11413(13) 0.0209(5) Uani 1 1 d .
C3 C 0.3640(3) 1.0467(3) 0.16608(13) 0.0197(5) Uani 1 1 d .
C4 C 0.5454(3) 1.0576(3) 0.21666(14) 0.0206(5) Uani 1 1 d .
C1 C 0.4019(3) 1.2193(3) 0.03831(14) 0.0202(5) Uani 1 1 d .
C2 C 0.3157(3) 1.1096(2) 0.09298(13) 0.0194(5) Uani 1 1 d .
C7 C -0.2415(4) 0.9048(3) 0.06831(13) 0.0252(5) Uani 1 1 d .
H7 H -0.2411 0.9937 0.0452 0.030 Uiso 1 1 calc R
N2 N 0.2251(3) 0.9449(2) 0.18453(11) 0.0210(4) Uani 1 1 d .
N3 N -0.2407(3) 0.6355(2) 0.13374(12) 0.0276(4) Uani 1 1 d .
N1 N 0.1458(3) 1.0446(2) 0.06855(11) 0.0211(4) Uani 1 1 d .
H1 H 0.0820 1.0622 0.0247 0.025 Uiso 1 1 calc R
C9 C -0.3958(4) 0.6856(3) 0.09199(15) 0.0293(6) Uani 1 1 d .
H9 H -0.5058 0.6281 0.0860 0.035 Uiso 1 1 calc R
C10 C -0.0868(4) 0.7223(3) 0.14521(15) 0.0254(6) Uani 1 1 d .
H10 H 0.0205 0.6901 0.1751 0.030 Uiso 1 1 calc R
C8 C -0.4016(4) 0.8170(3) 0.05756(15) 0.0283(6) Uani 1 1 d .
H8 H -0.5109 0.8460 0.0278 0.034 Uiso 1 1 calc R
H1WA H 0.6309 1.1373 -0.1290 0.034 Uiso 1 1 d R
H1WB H 0.6834 1.0719 -0.1959 0.034 Uiso 1 1 d R

loop_
_atom_site_aniso_label
_atom_site_aniso_U_11
_atom_site_aniso_U_22
_atom_site_aniso_U_33
_atom_site_aniso_U_23
_atom_site_aniso_U_13
_atom_site_aniso_U_12
Ca1 0.0199(2) 0.0179(2) 0.0199(2) -0.00207(18) 0.00009(18) 0.0017(2)
O3 0.0242(8) 0.0252(11) 0.0340(9) 0.0064(8) -0.0038(7) -0.0064(7)
O4 0.0202(9) 0.0365(11) 0.0274(9) 0.0140(8) -0.0034(7) -0.0034(8)
O1W 0.0194(9) 0.0724(16) 0.0438(11) -0.0244(11) 0.0007(8) 0.0031(10)
O2 0.0374(10) 0.0237(10) 0.0209(8) -0.0001(7) -0.0016(7) -0.0081(8)
O1 0.0454(12) 0.0380(12) 0.0196(9) -0.0007(8) 0.0016(9) -0.0154(10)
C5 0.0183(11) 0.0170(12) 0.0221(11) 0.0011(9) 0.0018(9) 0.0001(10)
C6 0.0212(11) 0.0210(13) 0.0206(11) -0.0008(10) -0.0001(9) -0.0018(11)
C3 0.0201(11) 0.0198(13) 0.0192(10) 0.0017(10) 0.0002(10) -0.0008(9)
C4 0.0210(12) 0.0206(13) 0.0201(10) 0.0017(10) 0.0014(9) 0.0006(10)
C1 0.0183(11) 0.0219(13) 0.0202(11) -0.0002(10) 0.0003(10) -0.0023(10)
C2 0.0210(11) 0.0176(12) 0.0197(11) -0.0004(9) -0.0008(9) -0.0015(9)
C7 0.0275(12) 0.0241(13) 0.0241(11) 0.0015(9) 0.0010(10) 0.0008(11)
N2 0.0216(10) 0.0208(11) 0.0207(9) 0.0035(7) -0.0014(8) -0.0009(9)
N3 0.0307(11) 0.0211(11) 0.0309(10) 0.0015(9) -0.0010(9) -0.0050(11)
N1 0.0254(10) 0.0193(11) 0.0188(9) 0.0048(8) -0.0050(8) -0.0030(9)
C9 0.0267(13) 0.0275(15) 0.0338(14) -0.0051(12) -0.0025(12) -0.0060(11)
C10 0.0278(13) 0.0245(14) 0.0240(12) 0.0039(10) -0.0020(10) -0.0012(11)
C8 0.0236(13) 0.0340(16) 0.0272(13) -0.0058(11) -0.0055(11) 0.0000(12)

loop_
_atom_type_symbol
_atom_type_description
_atom_type_scat_dispersion_real
_atom_type_scat_dispersion_imag
_atom_type_scat_source
C C 0.0033 0.0016 'International Tables Vol C Tables 4.2.6.8 and 6.1.1.4'
H H 0.0000 0.0000 'International Tables Vol C Tables 4.2.6.8 and 6.1.1.4'
N N 0.0061 0.0033 'International Tables Vol C Tables 4.2.6.8 and 6.1.1.4'
O O 0.0106 0.0060 'International Tables Vol C Tables 4.2.6.8 and 6.1.1.4'
Ca Ca 0.2262 0.3064 'International Tables Vol C Tables 4.2.6.8 and 6.1.1.4'

loop_
_geom_angle_atom_site_label_1
_geom_angle_atom_site_label_2
_geom_angle_atom_site_label_3
_geom_angle
_geom_angle_site_symmetry_1
_geom_angle_site_symmetry_3
O3 Ca1 O1W 103.48(8) 4_475 .
O3 Ca1 O4 97.34(7) 4_475 2_574
O1W Ca1 O4 140.59(7) . 2_574
O3 Ca1 O2 82.07(6) 4_475 4_475
O1W Ca1 O2 140.52(6) . 4_475
O4 Ca1 O2 74.87(6) 2_574 4_475
O3 Ca1 O1 91.96(7) 4_475 .
O1W Ca1 O1 69.17(7) . .
O4 Ca1 O1 143.52(6) 2_574 .
O2 Ca1 O1 71.61(7) 4_475 .
O3 Ca1 N3 173.13(7) 4_475 4_565
O1W Ca1 N3 82.94(8) . 4_565
O4 Ca1 N3 75.96(7) 2_574 4_565
O2 Ca1 N3 94.55(7) 4_475 4_565
O1 Ca1 N3 92.63(7) . 4_565
O3 Ca1 N2 92.52(6) 4_475 2_574
O1W Ca1 N2 79.96(6) . 2_574
O4 Ca1 N2 65.91(6) 2_574 2_574
O2 Ca1 N2 139.38(7) 4_475 2_574
O1 Ca1 N2 149.00(7) . 2_574
N3 Ca1 N2 86.16(7) 4_565 2_574
O3 Ca1 C4 105.78(6) 4_475 2_574
O1W Ca1 C4 120.95(7) . 2_574
O4 Ca1 C4 19.70(6) 2_574 2_574
O2 Ca1 C4 93.78(6) 4_475 2_574
O1 Ca1 C4 155.45(6) . 2_574
N3 Ca1 C4 68.36(7) 4_565 2_574
N2 Ca1 C4 48.92(6) 2_574 2_574
O3 Ca1 H1WA 101.2 4_475 .
O1W Ca1 H1WA 17.1 . .
O4 Ca1 H1WA 155.3 2_574 .
O2 Ca1 H1WA 123.6 4_475 .
O1 Ca1 H1WA 52.1 . .
N3 Ca1 H1WA 85.7 4_565 .
N2 Ca1 H1WA 96.9 2_574 .
C4 Ca1 H1WA 136.4 2_574 .
C4 O3 Ca1 145.61(16) . 4_575
C4 O4 Ca1 120.52(15) . 2_575
Ca1 O1W H1WA 108.7 . .
Ca1 O1W H1WB 148.1 . .
H1WA O1W H1WB 101.0 . .
C1 O2 Ca1 133.78(16) . 4_575
C1 O1 Ca1 158.34(17) . .
N2 C5 N1 110.6(2) . .
N2 C5 C6 128.3(2) . .
N1 C5 C6 121.0(2) . .
C7 C6 C10 117.6(2) . .
C7 C6 C5 121.2(2) . .
C10 C6 C5 121.1(2) . .
N2 C3 C2 109.59(19) . .
N2 C3 C4 119.02(19) . .
C2 C3 C4 130.7(2) . .
O3 C4 O4 124.6(2) . .
O3 C4 C3 119.7(2) . .
O4 C4 C3 115.7(2) . .
O3 C4 Ca1 156.58(16) . 2_575
O4 C4 Ca1 39.79(11) . 2_575
C3 C4 Ca1 79.31(13) . 2_575
O1 C1 O2 125.0(2) . .
O1 C1 C2 115.7(2) . .
O2 C1 C2 119.2(2) . .
N1 C2 C3 104.98(19) . .
N1 C2 C1 117.73(19) . .
C3 C2 C1 137.3(2) . .
C8 C7 C6 119.6(2) . .
C8 C7 H7 120.2 . .
C6 C7 H7 120.2 . .
C5 N2 C3 106.04(18) . .
C5 N2 Ca1 142.03(15) . 2_575
C3 N2 Ca1 109.03(13) . 2_575
C9 N3 C10 117.3(2) . .
C9 N3 Ca1 113.81(16) . 4_465
C10 N3 Ca1 128.49(17) . 4_465
C5 N1 C2 108.76(19) . .
C5 N1 H1 125.6 . .
C2 N1 H1 125.6 . .
N3 C9 C8 123.9(2) . .
N3 C9 H9 118.0 . .
C8 C9 H9 118.0 . .
N3 C10 C6 123.1(2) . .
N3 C10 H10 118.4 . .
C6 C10 H10 118.4 . .
C9 C8 C7 118.5(2) . .
C9 C8 H8 120.8 . .
C7 C8 H8 120.8 . .

loop_
_geom_bond_atom_site_label_1
_geom_bond_atom_site_label_2
_geom_bond_distance
_geom_bond_site_symmetry_2
Ca1 O3 2.2705(19) 4_475
Ca1 O1W 2.3578(18) .
Ca1 O4 2.4001(17) 2_574
Ca1 O2 2.4288(18) 4_475
Ca1 O1 2.4785(18) .
Ca1 N3 2.567(2) 4_565
Ca1 N2 2.5745(18) 2_574
Ca1 C4 3.231(2) 2_574
Ca1 H1WA 2.7522 .
O3 C4 1.248(3) .
O3 Ca1 2.2705(19) 4_575
O4 C4 1.264(3) .
O4 Ca1 2.4001(17) 2_575
O1W H1WA 0.8522 .
O1W H1WB 0.8579 .
O2 C1 1.254(3) .
O2 Ca1 2.4288(18) 4_575
O1 C1 1.252(3) .
C5 N2 1.323(3) .
C5 N1 1.359(3) .
C5 C6 1.462(3) .
C6 C7 1.398(3) .
C6 C10 1.405(4) .
C3 N2 1.385(3) .
C3 C2 1.388(3) .
C3 C4 1.489(3) .
C4 Ca1 3.231(2) 2_575
C1 C2 1.500(3) .
C2 N1 1.367(3) .
C7 C8 1.381(4) .
C7 H7 0.9300 .
N2 Ca1 2.5745(18) 2_575
N3 C9 1.344(3) .
N3 C10 1.344(3) .
N3 Ca1 2.567(2) 4_465
N1 H1 0.8600 .
C9 C8 1.378(4) .
C9 H9 0.9300 .
C10 H10 0.9300 .
C8 H8 0.9300 .

loop_
_geom_torsion_atom_site_label_1
_geom_torsion_atom_site_label_2
_geom_torsion_atom_site_label_3
_geom_torsion_atom_site_label_4
_geom_torsion
_geom_torsion_site_symmetry_1
_geom_torsion_site_symmetry_4
O3 Ca1 O1 C1 96.0(5) 4_475 .
O1W Ca1 O1 C1 -160.3(5) . .
O4 Ca1 O1 C1 -9.1(5) 2_574 .
O2 Ca1 O1 C1 15.0(5) 4_475 .
N3 Ca1 O1 C1 -78.9(5) 4_565 .
N2 Ca1 O1 C1 -165.8(4) 2_574 .
C4 Ca1 O1 C1 -40.9(6) 2_574 .
N2 C5 C6 C7 155.2(2) . .
N1 C5 C6 C7 -27.5(3) . .
N2 C5 C6 C10 -28.7(4) . .
N1 C5 C6 C10 148.6(2) . .
Ca1 O3 C4 O4 -133.9(2) 4_575 .
Ca1 O3 C4 C3 48.0(4) 4_575 .
Ca1 O3 C4 Ca1 -93.0(5) 4_575 2_575
Ca1 O4 C4 O3 156.01(19) 2_575 .
Ca1 O4 C4 C3 -25.8(3) 2_575 .
N2 C3 C4 O3 177.8(2) . .
C2 C3 C4 O3 8.4(4) . .
N2 C3 C4 O4 -0.5(3) . .
C2 C3 C4 O4 -169.9(2) . .
N2 C3 C4 Ca1 -16.96(19) . 2_575
C2 C3 C4 Ca1 173.6(3) . 2_575
Ca1 O1 C1 O2 -130.0(4) . .
Ca1 O1 C1 C2 47.3(6) . .
Ca1 O2 C1 O1 -124.7(2) 4_575 .
Ca1 O2 C1 C2 58.2(3) 4_575 .
N2 C3 C2 N1 0.4(3) . .
C4 C3 C2 N1 170.5(2) . .
N2 C3 C2 C1 -177.5(3) . .
C4 C3 C2 C1 -7.3(5) . .
O1 C1 C2 N1 -37.3(3) . .
O2 C1 C2 N1 140.1(2) . .
O1 C1 C2 C3 140.3(3) . .
O2 C1 C2 C3 -42.2(4) . .
C10 C6 C7 C8 2.1(3) . .
C5 C6 C7 C8 178.2(2) . .
N1 C5 N2 C3 1.2(3) . .
C6 C5 N2 C3 178.7(2) . .
N1 C5 N2 Ca1 158.06(19) . 2_575
C6 C5 N2 Ca1 -24.4(4) . 2_575
C2 C3 N2 C5 -0.9(3) . .
C4 C3 N2 C5 -172.4(2) . .
C2 C3 N2 Ca1 -166.15(16) . 2_575
C4 C3 N2 Ca1 22.4(2) . 2_575
N2 C5 N1 C2 -1.0(3) . .
C6 C5 N1 C2 -178.7(2) . .
C3 C2 N1 C5 0.3(3) . .
C1 C2 N1 C5 178.7(2) . .
C10 N3 C9 C8 3.1(4) . .
Ca1 N3 C9 C8 -169.9(2) 4_465 .
C9 N3 C10 C6 -1.6(4) . .
Ca1 N3 C10 C6 170.27(17) 4_465 .
C7 C6 C10 N3 -0.9(4) . .
C5 C6 C10 N3 -177.1(2) . .
N3 C9 C8 C7 -2.0(4) . .
C6 C7 C8 C9 -0.7(4) . .
